data_7715122
loop_
_publ_author_name
'Yao, Min-Xia'
'Gao, Yu-Qi'
'An, Zhong-Wu'
'Zhu, Dong-Mei'

_publ_section_title
;
 The effect of magnetic coupling along the magnetic axis on slow magnetic
 relaxation in Dy<sup>III</sup> complexes with <i>D</i><sub>5h</sub>
 configuration based on an aggregation-induced-emission-active ligand.
;
_journal_issue 11
_journal_name_full 'Dalton transactions (Cambridge, England : 2003)'
_journal_page_first 5133
_journal_page_last 5146
_journal_paper_doi 10.1039/d3dt04257j
_journal_volume 53
_journal_year 2024
_chemical_formula_moiety 'C47 H38 Cl Dy N4 O3 P'
_chemical_formula_sum 'C47 H38 Cl Dy N4 O3 P'
_chemical_formula_weight 935.73
_space_group_crystal_system monoclinic
_space_group_IT_number 14
_space_group_name_Hall '-P 2ybc'
_space_group_name_H-M_alt 'P 1 21/c 1'
_atom_sites_solution_hydrogens geom
_audit_creation_date 2023-06-05
_audit_creation_method
;
Olex2 1.5
(compiled 2021.12.09 svn.r5202d8cf for OlexSys, GUI svn.r6439)
;
_audit_update_record
;
2023-09-27 deposited with the CCDC.	2024-02-06 downloaded from the CCDC.
;
_cell_angle_alpha 90
_cell_angle_beta 98.1990(10)
_cell_angle_gamma 90
_cell_formula_units_Z 4
_cell_length_a 12.1506(3)
_cell_length_b 10.3478(3)
_cell_length_c 33.4047(8)
_cell_measurement_reflns_used 9879
_cell_measurement_temperature 193.00
_cell_measurement_theta_max 68.36
_cell_measurement_theta_min 4.48
_cell_volume 4157.11(19)
_computing_cell_refinement 'SAINT V8.40B (?, 2016)'
_computing_data_reduction 'SAINT V8.40B (?, 2016)'
_computing_molecular_graphics 'Olex2 1.5 (Dolomanov et al., 2009)'
_computing_publication_material 'Olex2 1.5 (Dolomanov et al., 2009)'
_computing_structure_refinement 'XL  (Sheldrick, 2008)'
_computing_structure_solution 'olex2.solve 1.5 (Bourhis et al., 2015)'
_diffrn_ambient_temperature 193.00
_diffrn_measured_fraction_theta_full 0.995
_diffrn_measured_fraction_theta_max 0.992
_diffrn_measurement_device_type 'Bruker APEX-II CCD'
_diffrn_measurement_method '\f and \w scans'
_diffrn_radiation_type CuK\a
_diffrn_radiation_wavelength 1.54178
_diffrn_reflns_av_R_equivalents 0.0527
_diffrn_reflns_av_unetI/netI 0.0420
_diffrn_reflns_Laue_measured_fraction_full 0.995
_diffrn_reflns_Laue_measured_fraction_max 0.992
_diffrn_reflns_limit_h_max 14
_diffrn_reflns_limit_h_min -14
_diffrn_reflns_limit_k_max 12
_diffrn_reflns_limit_k_min -12
_diffrn_reflns_limit_l_max 40
_diffrn_reflns_limit_l_min -29
_diffrn_reflns_number 33614
_diffrn_reflns_point_group_measured_fraction_full 0.995
_diffrn_reflns_point_group_measured_fraction_max 0.992
_diffrn_reflns_theta_full 67.679
_diffrn_reflns_theta_max 68.410
_diffrn_reflns_theta_min 2.673
_diffrn_source_current 1.1
_diffrn_source_power 0.05500000000000001
_diffrn_source_voltage 50.0
_diffrn_standards_number 0
_exptl_absorpt_coefficient_mu 10.938
_exptl_absorpt_correction_T_max 0.7531
_exptl_absorpt_correction_T_min 0.5266
_exptl_absorpt_correction_type none
_exptl_absorpt_process_details
;
SADABS-2016/2 (Bruker,2016/2) was used for absorption correction.
wR2(int) was 0.1306 before and 0.0585 after correction.
The Ratio of minimum to maximum transmission is 0.6992.
The \l/2 correction factor is Not present.
;
_exptl_crystal_colour yellow
_exptl_crystal_density_diffrn 1.495
_exptl_crystal_description block
_exptl_crystal_F_000 1880
_exptl_crystal_size_max 0.21
_exptl_crystal_size_mid 0.13
_exptl_crystal_size_min 0.12
_refine_diff_density_max 1.336
_refine_diff_density_min -0.930
_refine_diff_density_rms 0.096
_refine_ls_extinction_method none
_refine_ls_goodness_of_fit_ref 1.059
_refine_ls_hydrogen_treatment constr
_refine_ls_matrix_type full
_refine_ls_number_parameters 557
_refine_ls_number_reflns 7591
_refine_ls_number_restraints 146
_refine_ls_restrained_S_all 1.091
_refine_ls_R_factor_all 0.0443
_refine_ls_R_factor_gt 0.0371
_refine_ls_shift/su_max 0.001
_refine_ls_shift/su_mean 0.000
_refine_ls_structure_factor_coef Fsqd
_refine_ls_weighting_details 'w=1/[\s^2^(Fo^2^)+(0.0589P)^2^+2.8131P] where P=(Fo^2^+2Fc^2^)/3'
_refine_ls_weighting_scheme calc
_refine_ls_wR_factor_gt 0.0973
_refine_ls_wR_factor_ref 0.1015
_reflns_Friedel_coverage 0.000
_reflns_number_gt 6567
_reflns_number_total 7591
_reflns_threshold_expression 'I > 2\s(I)'
_cod_data_source_file d3dt04257j2.cif
_cod_data_source_block 5
_cod_depositor_comments 'Adding full bibliography for 7715118--7715122.cif.'
_cod_database_code 7715122
_shelx_shelxl_version_number 2014/7
_shelx_space_group_comment
;
The symmetry employed for this shelxl refinement is uniquely defined
by the following loop, which should always be used as a source of
symmetry information in preference to the above space-group names.
They are only intended as comments.
;
_shelx_estimated_absorpt_t_max 0.354
_shelx_estimated_absorpt_t_min 0.207
_olex2_refinement_description
;
1. Fixed Uiso
 At 1.2 times of:
  All C(H) groups, All C(H,H) groups, All N(H) groups
2. Restrained distances
 P1-C36A = P1-C36
 1.8 with sigma of 0.01
3. Rigid bond restraints
 C36, C37, C38, C39, C40, C41
 with sigma for 1-2 distances of 0.01 and sigma for 1-3 distances of 0.005
 C36A, C37A, C38A, C39A, C40A, C41A
 with sigma for 1-2 distances of 0.01 and sigma for 1-3 distances of 0.005
 C42, C43, C44, C45, C46, C47
 with sigma for 1-2 distances of 0.01 and sigma for 1-3 distances of 0.005
4. Uiso/Uaniso restraints and constraints
C42 \\sim C43 \\sim C44 \\sim C45 \\sim C46 \\sim C47: within 2A with sigma of
0.005 and sigma for terminal atoms of 0.01 within 2A
C36 \\sim C37 \\sim C38 \\sim C39 \\sim C40 \\sim C41: within 2A with sigma of
0.005 and sigma for terminal atoms of 0.01 within 2A
C36A \\sim C37A \\sim C38A \\sim C39A \\sim C40A \\sim C41A: within 2A with
sigma of 0.005 and sigma for terminal atoms of 0.01 within 2A
5. Others
 Sof(C37A)=Sof(H37A)=Sof(C36A)=Sof(C41A)=Sof(H41A)=Sof(C40A)=Sof(H40A)=
 Sof(C39A)=Sof(H39A)=Sof(C38A)=Sof(H38A)=1-FVAR(1)
 Sof(C37)=Sof(H37)=Sof(C38)=Sof(H38)=Sof(C39)=Sof(H39)=Sof(C40)=Sof(H40)=
 Sof(C41)=Sof(H41)=Sof(C36)=FVAR(1)
6.a Secondary CH2 refined with riding coordinates:
 C34(H34A,H34B), C35(H35A,H35B)
6.b Aromatic/amide H refined with riding coordinates:
 C1(H1), C2(H2), C3(H3), C4(H4), C7(H7), C9(H9), C11(H11), C12(H12), C16(H16),
 C17(H17), C18(H18), C19(H19), C20(H20), C23(H23), C24(H24), C25(H25), C26(H26),
  C27(H27), C29(H29), C30(H30), C31(H31), C32(H32), C33(H33), C37A(H37A),
 C41A(H41A), C40A(H40A), C39A(H39A), C38A(H38A), C43(H43), C44(H44), C45(H45),
 C46(H46), C47(H47), N2(H2A), C37(H37), C38(H38), C39(H39), C40(H40), C41(H41)
6.c Fitted hexagon refined as free rotating group:
 C37A(C36A,C41A,C40A,C39A,C38A)
;
_olex2_submission_special_instructions 'No special instructions were received'

loop_
_space_group_symop_operation_xyz
'x, y, z'
'-x, y+1/2, -z+1/2'
'-x, -y, -z'
'x, -y-1/2, z-1/2'

loop_
_atom_site_label
_atom_site_type_symbol
_atom_site_fract_x
_atom_site_fract_y
_atom_site_fract_z
_atom_site_U_iso_or_equiv
_atom_site_adp_type
_atom_site_occupancy
_atom_site_site_symmetry_order
_atom_site_calc_flag
_atom_site_refinement_flags_posn
_atom_site_refinement_flags_adp
_atom_site_refinement_flags_occupancy
_atom_site_disorder_assembly
_atom_site_disorder_group
C1 C 0.6033(3) 0.0827(3) 0.46299(12) 0.0276(8) Uani 1 1 d . . . . .
H1 H 0.5974 0.0311 0.4861 0.033 Uiso 1 1 calc R U . . .
C2 C 0.6450(3) 0.0267(4) 0.43065(13) 0.0336(9) Uani 1 1 d . . . . .
H2 H 0.6651 -0.0620 0.4312 0.040 Uiso 1 1 calc R U . . .
C3 C 0.6568(4) 0.1022(4) 0.39767(14) 0.0385(10) Uani 1 1 d . . . . .
H3 H 0.6890 0.0675 0.3757 0.046 Uiso 1 1 calc R U . . .
C4 C 0.6211(4) 0.2297(4) 0.39689(13) 0.0360(9) Uani 1 1 d . . . . .
H4 H 0.6259 0.2824 0.3739 0.043 Uiso 1 1 calc R U . . .
C5 C 0.5792(3) 0.2783(3) 0.42951(11) 0.0242(7) Uani 1 1 d . . . . .
C6 C 0.5397(3) 0.4140(3) 0.43158(11) 0.0236(7) Uani 1 1 d . . . . .
C7 C 0.4843(3) 0.6775(3) 0.37329(12) 0.0304(9) Uani 1 1 d . . . . .
H7 H 0.5063 0.6386 0.3499 0.036 Uiso 1 1 calc R U . . .
C8 C 0.4414(3) 0.8081(4) 0.36899(12) 0.0282(8) Uani 1 1 d . . . . .
C9 C 0.4281(4) 0.8589(4) 0.32968(13) 0.0336(9) Uani 1 1 d . . . . .
H9 H 0.4526 0.8097 0.3086 0.040 Uiso 1 1 calc R U . . .
C10 C 0.3803(3) 0.9784(4) 0.32073(12) 0.0340(9) Uani 1 1 d . . . . .
C11 C 0.3498(4) 1.0507(4) 0.35242(13) 0.0386(10) Uani 1 1 d . . . . .
H11 H 0.3168 1.1331 0.3468 0.046 Uiso 1 1 calc R U . . .
C12 C 0.3662(3) 1.0062(4) 0.39171(13) 0.0339(9) Uani 1 1 d . . . . .
H12 H 0.3463 1.0596 0.4127 0.041 Uiso 1 1 calc R U . . .
C13 C 0.4122(3) 0.8828(3) 0.40138(12) 0.0253(8) Uani 1 1 d . . . . .
C14 C 0.3673(3) 1.0255(4) 0.27763(13) 0.0341(9) Uani 1 1 d . . . . .
C15 C 0.4741(3) 1.0423(4) 0.26119(12) 0.0350(9) Uani 1 1 d . . . . .
C16 C 0.5578(4) 1.1172(5) 0.28241(15) 0.0485(11) Uani 1 1 d . . . . .
H16 H 0.5455 1.1574 0.3070 0.058 Uiso 1 1 calc R U . . .
C17 C 0.6588(5) 1.1346(6) 0.2685(2) 0.0670(16) Uani 1 1 d . . . . .
H17 H 0.7135 1.1900 0.2826 0.080 Uiso 1 1 calc R U . . .
C18 C 0.6796(5) 1.0702(6) 0.23370(19) 0.0670(16) Uani 1 1 d . . . . .
H18 H 0.7494 1.0798 0.2243 0.080 Uiso 1 1 calc R U . . .
C19 C 0.5991(5) 0.9933(6) 0.21321(17) 0.0600(14) Uani 1 1 d . . . . .
H19 H 0.6132 0.9492 0.1895 0.072 Uiso 1 1 calc R U . . .
C20 C 0.4973(4) 0.9790(5) 0.22669(15) 0.0465(11) Uani 1 1 d . . . . .
H20 H 0.4424 0.9250 0.2121 0.056 Uiso 1 1 calc R U . . .
C21 C 0.2687(4) 1.0520(4) 0.25580(13) 0.0348(9) Uani 1 1 d . . . . .
C22 C 0.1599(3) 1.0316(4) 0.27086(13) 0.0356(9) Uani 1 1 d . . . . .
C23 C 0.1336(4) 0.9173(5) 0.28991(16) 0.0512(12) Uani 1 1 d . . . . .
H23 H 0.1866 0.8494 0.2942 0.061 Uiso 1 1 calc R U . . .
C24 C 0.0307(5) 0.9034(6) 0.3024(2) 0.0729(18) Uani 1 1 d . . . . .
H24 H 0.0127 0.8248 0.3146 0.087 Uiso 1 1 calc R U . . .
C25 C -0.0459(5) 1.0015(7) 0.2973(2) 0.080(2) Uani 1 1 d . . . . .
H25 H -0.1156 0.9919 0.3067 0.096 Uiso 1 1 calc R U . . .
C26 C -0.0215(5) 1.1134(6) 0.2786(2) 0.0663(16) Uani 1 1 d . . . . .
H26 H -0.0743 1.1815 0.2749 0.080 Uiso 1 1 calc R U . . .
C27 C 0.0799(4) 1.1269(5) 0.26519(15) 0.0443(11) Uani 1 1 d . . . . .
H27 H 0.0952 1.2041 0.2516 0.053 Uiso 1 1 calc R U . . .
C28 C 0.2610(3) 1.1071(4) 0.21392(13) 0.0367(9) Uani 1 1 d . . . . .
C29 C 0.2186(5) 1.0321(6) 0.18088(16) 0.0609(14) Uani 1 1 d . . . . .
H29 H 0.1929 0.9470 0.1849 0.073 Uiso 1 1 calc R U . . .
C30 C 0.2136(5) 1.0809(8) 0.14178(18) 0.079(2) Uani 1 1 d . . . . .
H30 H 0.1873 1.0283 0.1191 0.095 Uiso 1 1 calc R U . . .
C31 C 0.2473(5) 1.2065(8) 0.1363(2) 0.079(2) Uani 1 1 d . . . . .
H31 H 0.2425 1.2408 0.1097 0.095 Uiso 1 1 calc R U . . .
C32 C 0.2873(4) 1.2815(6) 0.1687(2) 0.0660(17) Uani 1 1 d . . . . .
H32 H 0.3096 1.3680 0.1648 0.079 Uiso 1 1 calc R U . . .
C33 C 0.2954(4) 1.2313(5) 0.20756(15) 0.0466(12) Uani 1 1 d . . . . .
H33 H 0.3251 1.2831 0.2300 0.056 Uiso 1 1 calc R U . . .
C34 C 0.0822(4) 0.5829(5) 0.52135(14) 0.0480(12) Uani 1 1 d . . . . .
H34A H 0.1135 0.6707 0.5264 0.058 Uiso 1 1 calc R U . . .
H34B H 0.1286 0.5217 0.5392 0.058 Uiso 1 1 calc R U . . .
C35 C 0.0367(4) 0.4202(4) 0.46914(15) 0.0459(11) Uani 1 1 d . . . . .
H35A H 0.0817 0.3534 0.4852 0.055 Uiso 1 1 calc R U . . .
H35B H 0.0373 0.4015 0.4401 0.055 Uiso 1 1 calc R U . . .
C37A C -0.0118(13) 0.7967(8) 0.4496(5) 0.050(3) Uani 0.375(14) 1 d G U P A 2
H37A H -0.0583 0.7234 0.4435 0.060 Uiso 0.375(14) 1 calc R U P A 2
C36A C 0.1027(13) 0.7850(10) 0.4512(6) 0.044(3) Uani 0.375(14) 1 d DG U P A 2
C41A C 0.1707(9) 0.8923(13) 0.4601(5) 0.050(3) Uani 0.375(14) 1 d G U P A 2
H41A H 0.2490 0.8843 0.4612 0.060 Uiso 0.375(14) 1 calc R U P A 2
C40A C 0.1241(7) 1.0112(11) 0.4673(5) 0.054(3) Uani 0.375(14) 1 d G U P A 2
H40A H 0.1706 1.0845 0.4733 0.065 Uiso 0.375(14) 1 calc R U P A 2
C39A C 0.0096(8) 1.0229(9) 0.4656(5) 0.057(3) Uani 0.375(14) 1 d G U P A 2
H39A H -0.0222 1.1042 0.4706 0.069 Uiso 0.375(14) 1 calc R U P A 2
C38A C -0.0583(8) 0.9156(10) 0.4568(5) 0.053(3) Uani 0.375(14) 1 d G U P A 2
H38A H -0.1366 0.9236 0.4557 0.064 Uiso 0.375(14) 1 calc R U P A 2
C42 C 0.1573(4) 0.5539(4) 0.40570(13) 0.0385(9) Uani 1 1 d . U . . .
C43 C 0.2308(5) 0.4546(6) 0.40284(19) 0.0690(13) Uani 1 1 d . U . . .
H43 H 0.2830 0.4314 0.4256 0.083 Uiso 1 1 calc R U . . .
C44 C 0.2290(7) 0.3886(7) 0.3667(2) 0.0904(15) Uani 1 1 d . U . . .
H44 H 0.2808 0.3214 0.3641 0.109 Uiso 1 1 calc R U . . .
C45 C 0.1473(7) 0.4240(8) 0.3338(2) 0.0894(16) Uani 1 1 d . U . . .
H45 H 0.1399 0.3744 0.3096 0.107 Uiso 1 1 calc R U . . .
C46 C 0.0828(6) 0.5225(7) 0.33600(19) 0.0813(14) Uani 1 1 d . U . . .
H46 H 0.0336 0.5491 0.3128 0.098 Uiso 1 1 calc R U . . .
C47 C 0.0851(5) 0.5899(6) 0.37233(16) 0.0639(12) Uani 1 1 d . U . . .
H47 H 0.0363 0.6610 0.3739 0.077 Uiso 1 1 calc R U . . .
Dy1 Dy 0.47386(2) 0.67041(2) 0.47548(2) 0.02084(8) Uani 1 1 d . . . . .
N1 N 0.4955(3) 0.6091(3) 0.40592(9) 0.0272(7) Uani 1 1 d . . . . .
N2 N 0.5351(3) 0.4839(3) 0.39926(10) 0.0307(7) Uani 1 1 d . . . . .
H2A H 0.5541 0.4570 0.3762 0.037 Uiso 1 1 calc R U . . .
N3 N 0.5705(2) 0.2070(3) 0.46308(9) 0.0246(6) Uani 1 1 d . . . . .
N4 N 0.0841(3) 0.5475(3) 0.47893(10) 0.0358(8) Uani 1 1 d . . . . .
O1 O 0.5116(2) 0.4538(2) 0.46558(7) 0.0239(5) Uani 1 1 d . . . . .
O2 O 0.4282(2) 0.8425(2) 0.43885(8) 0.0268(6) Uani 1 1 d . . . . .
O3 O 0.2852(2) 0.6397(3) 0.47257(9) 0.0321(6) Uani 1 1 d . . . . .
P1 P 0.16621(7) 0.63062(9) 0.45366(3) 0.0276(2) Uani 1 1 d D . . . .
Cl1 Cl 0.68530(8) 0.73201(10) 0.49167(4) 0.0497(3) Uani 1 1 d . . . . .
C37 C -0.0094(10) 0.8047(9) 0.4400(4) 0.058(2) Uani 0.625(14) 1 d . U P A 1
H37 H -0.0560 0.7309 0.4396 0.069 Uiso 0.625(14) 1 calc R U P A 1
C38 C -0.0568(7) 0.9260(9) 0.4322(5) 0.066(2) Uani 0.625(14) 1 d . U P A 1
H38 H -0.1351 0.9338 0.4253 0.080 Uiso 0.625(14) 1 calc R U P A 1
C39 C 0.0092(7) 1.0352(8) 0.4344(4) 0.063(2) Uani 0.625(14) 1 d . U P A 1
H39 H -0.0234 1.1183 0.4299 0.076 Uiso 0.625(14) 1 calc R U P A 1
C40 C 0.1219(7) 1.0221(8) 0.4431(4) 0.056(2) Uani 0.625(14) 1 d . U P A 1
H40 H 0.1678 1.0969 0.4448 0.068 Uiso 0.625(14) 1 calc R U P A 1
C41 C 0.1701(8) 0.9015(9) 0.4493(4) 0.049(2) Uani 0.625(14) 1 d . U P A 1
H41 H 0.2488 0.8944 0.4543 0.058 Uiso 0.625(14) 1 calc R U P A 1
C36 C 0.1049(9) 0.7897(7) 0.4482(5) 0.043(2) Uani 0.625(14) 1 d D U P A 1

loop_
_atom_site_aniso_label
_atom_site_aniso_U_11
_atom_site_aniso_U_22
_atom_site_aniso_U_33
_atom_site_aniso_U_23
_atom_site_aniso_U_13
_atom_site_aniso_U_12
C1 0.0344(19) 0.0202(17) 0.027(2) 0.0023(15) 0.0006(16) -0.0032(14)
C2 0.037(2) 0.0244(18) 0.040(2) 0.0006(17) 0.0067(18) 0.0046(15)
C3 0.050(2) 0.033(2) 0.035(2) -0.0034(19) 0.014(2) 0.0077(18)
C4 0.052(2) 0.031(2) 0.027(2) 0.0039(17) 0.0126(19) 0.0081(18)
C5 0.0259(17) 0.0263(18) 0.0206(19) 0.0033(15) 0.0036(14) 0.0009(14)
C6 0.0312(18) 0.0225(17) 0.0181(19) 0.0020(14) 0.0062(15) 0.0025(14)
C7 0.040(2) 0.028(2) 0.024(2) 0.0038(16) 0.0081(17) 0.0059(15)
C8 0.035(2) 0.0263(18) 0.025(2) 0.0089(15) 0.0071(16) 0.0050(15)
C9 0.047(2) 0.031(2) 0.023(2) 0.0082(16) 0.0074(18) 0.0068(17)
C10 0.038(2) 0.037(2) 0.027(2) 0.0116(17) 0.0032(17) 0.0062(17)
C11 0.049(2) 0.031(2) 0.035(2) 0.0141(18) 0.0049(19) 0.0140(18)
C12 0.046(2) 0.0292(19) 0.028(2) 0.0074(17) 0.0092(18) 0.0126(17)
C13 0.0257(17) 0.0261(18) 0.025(2) 0.0099(15) 0.0060(15) 0.0029(14)
C14 0.044(2) 0.0274(19) 0.030(2) 0.0097(16) 0.0033(18) 0.0042(16)
C15 0.039(2) 0.041(2) 0.025(2) 0.0167(18) 0.0041(17) 0.0063(17)
C16 0.047(3) 0.058(3) 0.040(3) 0.010(2) 0.004(2) 0.001(2)
C17 0.049(3) 0.075(4) 0.076(5) 0.011(3) 0.006(3) -0.009(3)
C18 0.053(3) 0.086(4) 0.065(4) 0.015(3) 0.019(3) 0.004(3)
C19 0.061(3) 0.079(4) 0.043(3) 0.014(3) 0.019(3) 0.015(3)
C20 0.049(3) 0.053(3) 0.038(3) 0.013(2) 0.006(2) 0.008(2)
C21 0.044(2) 0.031(2) 0.028(2) 0.0075(17) 0.0017(18) 0.0015(17)
C22 0.039(2) 0.032(2) 0.034(2) 0.0032(18) 0.0024(18) -0.0063(17)
C23 0.054(3) 0.043(3) 0.056(3) 0.009(2) 0.008(2) -0.006(2)
C24 0.076(4) 0.067(4) 0.079(5) 0.022(3) 0.025(3) -0.024(3)
C25 0.049(3) 0.086(5) 0.112(6) 0.008(4) 0.032(3) -0.012(3)
C26 0.046(3) 0.069(4) 0.086(5) 0.000(3) 0.015(3) 0.006(3)
C27 0.040(2) 0.046(2) 0.045(3) 0.004(2) 0.000(2) -0.002(2)
C28 0.036(2) 0.043(2) 0.029(2) 0.0137(19) -0.0026(17) 0.0037(18)
C29 0.066(3) 0.073(4) 0.039(3) 0.009(3) -0.006(2) -0.014(3)
C30 0.065(4) 0.130(6) 0.036(3) 0.004(4) -0.011(3) -0.008(4)
C31 0.050(3) 0.133(6) 0.050(4) 0.050(4) -0.004(3) -0.007(4)
C32 0.049(3) 0.077(4) 0.072(4) 0.048(3) 0.008(3) 0.002(3)
C33 0.041(2) 0.048(3) 0.049(3) 0.024(2) 0.000(2) 0.001(2)
C34 0.046(3) 0.065(3) 0.036(3) -0.011(2) 0.014(2) -0.029(2)
C35 0.055(3) 0.042(2) 0.046(3) -0.011(2) 0.023(2) -0.016(2)
C37A 0.033(5) 0.056(5) 0.061(7) -0.012(5) 0.005(5) 0.001(4)
C36A 0.029(5) 0.050(5) 0.053(7) -0.015(5) 0.001(5) 0.001(4)
C41A 0.034(4) 0.050(5) 0.062(7) -0.014(5) -0.003(5) 0.003(4)
C40A 0.041(4) 0.050(5) 0.067(7) -0.014(5) -0.002(5) 0.006(4)
C39A 0.045(4) 0.054(5) 0.071(7) -0.015(5) 0.003(4) 0.011(4)
C38A 0.038(4) 0.058(5) 0.063(7) -0.014(5) 0.007(5) 0.007(4)
C42 0.041(2) 0.042(2) 0.035(2) -0.0047(17) 0.0119(16) -0.0042(16)
C43 0.085(3) 0.061(3) 0.062(3) -0.017(2) 0.013(2) 0.013(2)
C44 0.114(4) 0.084(3) 0.077(3) -0.037(3) 0.026(3) 0.011(3)
C45 0.114(4) 0.099(3) 0.059(3) -0.037(3) 0.024(3) -0.018(3)
C46 0.092(3) 0.109(3) 0.042(2) -0.013(3) 0.007(2) -0.015(3)
C47 0.069(3) 0.083(3) 0.040(2) -0.004(2) 0.005(2) 0.003(2)
Dy1 0.02407(12) 0.01984(12) 0.01883(13) 0.00517(8) 0.00381(8) -0.00014(7)
N1 0.0394(17) 0.0222(15) 0.0219(17) 0.0095(13) 0.0108(14) 0.0053(13)
N2 0.0480(19) 0.0263(16) 0.0204(17) 0.0049(13) 0.0137(14) 0.0127(14)
N3 0.0310(15) 0.0193(14) 0.0235(17) 0.0012(12) 0.0039(13) -0.0006(12)
N4 0.0349(17) 0.0429(19) 0.032(2) -0.0112(16) 0.0138(15) -0.0165(15)
O1 0.0358(13) 0.0213(12) 0.0150(13) 0.0061(10) 0.0054(10) 0.0027(10)
O2 0.0346(14) 0.0257(12) 0.0211(14) 0.0078(10) 0.0076(11) 0.0035(10)
O3 0.0239(13) 0.0355(14) 0.0372(17) 0.0047(12) 0.0058(12) -0.0064(11)
P1 0.0222(4) 0.0302(5) 0.0314(6) -0.0016(4) 0.0073(4) -0.0023(4)
Cl1 0.0280(5) 0.0442(6) 0.0732(8) 0.0212(5) -0.0051(5) -0.0080(4)
C37 0.033(3) 0.042(3) 0.097(6) 0.000(3) 0.007(4) 0.001(3)
C38 0.040(3) 0.050(3) 0.108(6) 0.000(4) 0.003(4) 0.012(2)
C39 0.046(3) 0.039(3) 0.104(6) -0.001(3) 0.007(4) 0.012(2)
C40 0.044(3) 0.035(3) 0.091(6) 0.000(3) 0.013(3) 0.003(2)
C41 0.032(3) 0.032(3) 0.083(6) 0.000(3) 0.012(3) 0.002(2)
C36 0.024(3) 0.031(3) 0.076(6) -0.003(3) 0.013(3) 0.002(3)

loop_
_atom_type_symbol
_atom_type_description
_atom_type_scat_dispersion_real
_atom_type_scat_dispersion_imag
_atom_type_scat_source
C C 0.0181 0.0091 'International Tables Vol C Tables 4.2.6.8 and 6.1.1.4'
H H 0.0000 0.0000 'International Tables Vol C Tables 4.2.6.8 and 6.1.1.4'
Cl Cl 0.3639 0.7018 'International Tables Vol C Tables 4.2.6.8 and 6.1.1.4'
Dy Dy -9.8046 9.8477 'International Tables Vol C Tables 4.2.6.8 and 6.1.1.4'
N N 0.0311 0.0180 'International Tables Vol C Tables 4.2.6.8 and 6.1.1.4'
O O 0.0492 0.0322 'International Tables Vol C Tables 4.2.6.8 and 6.1.1.4'
P P 0.2955 0.4335 'International Tables Vol C Tables 4.2.6.8 and 6.1.1.4'

loop_
_geom_angle_atom_site_label_1
_geom_angle_atom_site_label_2
_geom_angle_atom_site_label_3
_geom_angle
_geom_angle_site_symmetry_1
_geom_angle_site_symmetry_3
_geom_angle_publ_flag
C2 C1 H1 118.6 . . ?
N3 C1 H1 118.6 . . ?
N3 C1 C2 122.9(3) . . ?
C1 C2 H2 120.7 . . ?
C3 C2 C1 118.7(4) . . ?
C3 C2 H2 120.7 . . ?
C2 C3 H3 120.4 . . ?
C2 C3 C4 119.2(4) . . ?
C4 C3 H3 120.4 . . ?
C3 C4 H4 120.4 . . ?
C5 C4 C3 119.1(4) . . ?
C5 C4 H4 120.4 . . ?
C4 C5 C6 123.0(3) . . ?
N3 C5 C4 122.8(3) . . ?
N3 C5 C6 114.2(3) . . ?
N2 C6 C5 117.7(3) . . ?
N2 C6 O1 124.5(3) . . ?
O1 C6 C5 117.8(3) . . ?
C8 C7 H7 117.0 . . ?
N1 C7 H7 117.0 . . ?
N1 C7 C8 126.1(4) . . ?
C9 C8 C7 115.8(4) . . ?
C9 C8 C13 120.2(3) . . ?
C13 C8 C7 124.0(3) . . ?
C8 C9 H9 119.1 . . ?
C10 C9 C8 121.8(4) . . ?
C10 C9 H9 119.1 . . ?
C9 C10 C11 117.8(4) . . ?
C9 C10 C14 118.7(4) . . ?
C11 C10 C14 123.5(4) . . ?
C10 C11 H11 119.1 . . ?
C12 C11 C10 121.9(4) . . ?
C12 C11 H11 119.1 . . ?
C11 C12 H12 119.4 . . ?
C11 C12 C13 121.2(4) . . ?
C13 C12 H12 119.4 . . ?
C12 C13 C8 116.9(3) . . ?
O2 C13 C8 122.6(3) . . ?
O2 C13 C12 120.5(3) . . ?
C15 C14 C10 114.4(3) . . ?
C21 C14 C10 123.3(4) . . ?
C21 C14 C15 122.3(4) . . ?
C16 C15 C14 119.3(4) . . ?
C20 C15 C14 122.8(4) . . ?
C20 C15 C16 117.7(4) . . ?
C15 C16 H16 119.3 . . ?
C17 C16 C15 121.4(5) . . ?
C17 C16 H16 119.3 . . ?
C16 C17 H17 120.2 . . ?
C16 C17 C18 119.5(6) . . ?
C18 C17 H17 120.2 . . ?
C17 C18 H18 120.2 . . ?
C19 C18 C17 119.6(5) . . ?
C19 C18 H18 120.2 . . ?
C18 C19 H19 119.7 . . ?
C18 C19 C20 120.6(5) . . ?
C20 C19 H19 119.7 . . ?
C15 C20 H20 119.4 . . ?
C19 C20 C15 121.1(5) . . ?
C19 C20 H20 119.4 . . ?
C14 C21 C22 123.6(4) . . ?
C14 C21 C28 121.2(4) . . ?
C22 C21 C28 115.2(3) . . ?
C23 C22 C21 122.8(4) . . ?
C27 C22 C21 119.6(4) . . ?
C27 C22 C23 117.6(4) . . ?
C22 C23 H23 120.0 . . ?
C24 C23 C22 120.0(5) . . ?
C24 C23 H23 120.0 . . ?
C23 C24 H24 119.6 . . ?
C25 C24 C23 120.9(5) . . ?
C25 C24 H24 119.6 . . ?
C24 C25 H25 120.2 . . ?
C26 C25 C24 119.7(5) . . ?
C26 C25 H25 120.2 . . ?
C25 C26 H26 120.1 . . ?
C25 C26 C27 119.8(5) . . ?
C27 C26 H26 120.1 . . ?
C22 C27 H27 119.0 . . ?
C26 C27 C22 121.9(5) . . ?
C26 C27 H27 119.0 . . ?
C29 C28 C21 119.7(4) . . ?
C33 C28 C21 121.2(4) . . ?
C33 C28 C29 119.1(4) . . ?
C28 C29 H29 119.8 . . ?
C28 C29 C30 120.3(6) . . ?
C30 C29 H29 119.8 . . ?
C29 C30 H30 120.3 . . ?
C31 C30 C29 119.4(6) . . ?
C31 C30 H30 120.3 . . ?
C30 C31 H31 119.7 . . ?
C32 C31 C30 120.5(5) . . ?
C32 C31 H31 119.7 . . ?
C31 C32 H32 120.0 . . ?
C31 C32 C33 119.9(6) . . ?
C33 C32 H32 120.0 . . ?
C28 C33 C32 120.7(5) . . ?
C28 C33 H33 119.6 . . ?
C32 C33 H33 119.6 . . ?
H34A C34 H34B 108.2 . . ?
C35 C34 H34A 109.7 3_566 . ?
C35 C34 H34B 109.7 3_566 . ?
N4 C34 H34A 109.7 . . ?
N4 C34 H34B 109.7 . . ?
N4 C34 C35 110.0(4) . 3_566 ?
C34 C35 H35A 109.8 3_566 . ?
C34 C35 H35B 109.8 3_566 . ?
H35A C35 H35B 108.3 . . ?
N4 C35 C34 109.2(4) . 3_566 ?
N4 C35 H35A 109.8 . . ?
N4 C35 H35B 109.8 . . ?
C36A C37A H37A 120.0 . . ?
C36A C37A C38A 120.0 . . ?
C38A C37A H37A 120.0 . . ?
C37A C36A P1 120.5(9) . . ?
C41A C36A C37A 120.0 . . ?
C41A C36A P1 118.0(9) . . ?
C36A C41A H41A 120.0 . . ?
C36A C41A C40A 120.0 . . ?
C40A C41A H41A 120.0 . . ?
C41A C40A H40A 120.0 . . ?
C41A C40A C39A 120.0 . . ?
C39A C40A H40A 120.0 . . ?
C40A C39A H39A 120.0 . . ?
C38A C39A C40A 120.0 . . ?
C38A C39A H39A 120.0 . . ?
C37A C38A H38A 120.0 . . ?
C39A C38A C37A 120.0 . . ?
C39A C38A H38A 120.0 . . ?
C43 C42 P1 116.1(4) . . ?
C47 C42 C43 119.7(5) . . ?
C47 C42 P1 124.2(4) . . ?
C42 C43 H43 120.0 . . ?
C42 C43 C44 120.0(6) . . ?
C44 C43 H43 120.0 . . ?
C43 C44 H44 121.0 . . ?
C43 C44 C45 118.0(7) . . ?
C45 C44 H44 121.0 . . ?
C44 C45 H45 119.3 . . ?
C46 C45 C44 121.4(6) . . ?
C46 C45 H45 119.3 . . ?
C45 C46 H46 119.8 . . ?
C45 C46 C47 120.4(7) . . ?
C47 C46 H46 119.8 . . ?
C42 C47 C46 120.2(6) . . ?
C42 C47 H47 119.9 . . ?
C46 C47 H47 119.9 . . ?
N1 Dy1 Dy1 97.51(7) . 3_666 ?
N1 Dy1 N3 163.32(10) . 3_666 ?
N1 Dy1 Cl1 91.36(8) . . ?
N3 Dy1 Dy1 98.79(7) 3_666 3_666 ?
N3 Dy1 Cl1 91.52(7) 3_666 . ?
O1 Dy1 Dy1 33.22(6) . 3_666 ?
O1 Dy1 Dy1 32.97(6) 3_666 3_666 ?
O1 Dy1 N1 64.30(9) . . ?
O1 Dy1 N1 130.48(9) 3_666 . ?
O1 Dy1 N3 65.93(9) 3_666 3_666 ?
O1 Dy1 N3 131.88(9) . 3_666 ?
O1 Dy1 O1 66.19(10) . 3_666 ?
O1 Dy1 Cl1 90.34(7) 3_666 . ?
O1 Dy1 Cl1 93.22(7) . . ?
O2 Dy1 Dy1 169.72(7) . 3_666 ?
O2 Dy1 N1 74.58(10) . . ?
O2 Dy1 N3 88.81(9) . 3_666 ?
O2 Dy1 O1 154.41(9) . 3_666 ?
O2 Dy1 O1 138.27(9) . . ?
O2 Dy1 O3 85.26(10) . . ?
O2 Dy1 Cl1 94.59(7) . . ?
O3 Dy1 Dy1 89.68(7) . 3_666 ?
O3 Dy1 N1 99.49(11) . . ?
O3 Dy1 N3 77.16(10) . 3_666 ?
O3 Dy1 O1 94.39(9) . . ?
O3 Dy1 O1 85.10(9) . 3_666 ?
O3 Dy1 Cl1 168.68(8) . . ?
Cl1 Dy1 Dy1 92.12(2) . 3_666 ?
C7 N1 Dy1 130.1(3) . . ?
C7 N1 N2 111.6(3) . . ?
N2 N1 Dy1 118.1(2) . . ?
C6 N2 N1 110.9(3) . . ?
C6 N2 H2A 124.5 . . ?
N1 N2 H2A 124.5 . . ?
C1 N3 C5 117.3(3) . . ?
C1 N3 Dy1 125.2(2) . 3_666 ?
C5 N3 Dy1 116.6(2) . 3_666 ?
C34 N4 P1 117.4(3) . . ?
C35 N4 C34 112.5(3) . . ?
C35 N4 P1 127.5(3) . . ?
C6 O1 Dy1 120.8(2) . . ?
C6 O1 Dy1 124.4(2) . 3_666 ?
Dy1 O1 Dy1 113.81(10) . 3_666 ?
C13 O2 Dy1 141.8(2) . . ?
P1 O3 Dy1 157.35(18) . . ?
C36A P1 C42 113.1(7) . . ?
C42 P1 C36 110.2(5) . . ?
N4 P1 C36A 101.8(7) . . ?
N4 P1 C42 105.43(19) . . ?
N4 P1 C36 104.9(4) . . ?
O3 P1 C36A 110.6(6) . . ?
O3 P1 C42 109.87(18) . . ?
O3 P1 N4 115.97(18) . . ?
O3 P1 C36 110.2(4) . . ?
C38 C37 H37 119.5 . . ?
C36 C37 H37 119.5 . . ?
C36 C37 C38 121.0(8) . . ?
C37 C38 H38 119.8 . . ?
C39 C38 C37 120.4(8) . . ?
C39 C38 H38 119.8 . . ?
C38 C39 H39 120.4 . . ?
C40 C39 C38 119.2(7) . . ?
C40 C39 H39 120.4 . . ?
C39 C40 H40 119.6 . . ?
C39 C40 C41 120.8(8) . . ?
C41 C40 H40 119.6 . . ?
C40 C41 H41 119.5 . . ?
C40 C41 C36 121.1(7) . . ?
C36 C41 H41 119.5 . . ?
C37 C36 P1 120.7(7) . . ?
C37 C36 C41 117.4(6) . . ?
C41 C36 P1 121.8(7) . . ?

loop_
_geom_bond_atom_site_label_1
_geom_bond_atom_site_label_2
_geom_bond_distance
_geom_bond_site_symmetry_2
_geom_bond_publ_flag
C1 H1 0.9500 . ?
C1 C2 1.384(6) . ?
C1 N3 1.347(5) . ?
C2 H2 0.9500 . ?
C2 C3 1.375(6) . ?
C3 H3 0.9500 . ?
C3 C4 1.388(6) . ?
C4 H4 0.9500 . ?
C4 C5 1.363(5) . ?
C5 C6 1.489(5) . ?
C5 N3 1.359(5) . ?
C6 N2 1.294(5) . ?
C6 O1 1.299(4) . ?
C7 H7 0.9500 . ?
C7 C8 1.448(5) . ?
C7 N1 1.291(5) . ?
C8 C9 1.402(6) . ?
C8 C13 1.416(6) . ?
C9 H9 0.9500 . ?
C9 C10 1.381(5) . ?
C10 C11 1.389(6) . ?
C10 C14 1.507(5) . ?
C11 H11 0.9500 . ?
C11 C12 1.378(6) . ?
C12 H12 0.9500 . ?
C12 C13 1.413(5) . ?
C13 O2 1.307(4) . ?
C14 C15 1.489(6) . ?
C14 C21 1.340(6) . ?
C15 C16 1.390(7) . ?
C15 C20 1.389(6) . ?
C16 H16 0.9500 . ?
C16 C17 1.384(8) . ?
C17 H17 0.9500 . ?
C17 C18 1.394(9) . ?
C18 H18 0.9500 . ?
C18 C19 1.367(8) . ?
C19 H19 0.9500 . ?
C19 C20 1.383(7) . ?
C20 H20 0.9500 . ?
C21 C22 1.494(6) . ?
C21 C28 1.501(6) . ?
C22 C23 1.401(6) . ?
C22 C27 1.378(6) . ?
C23 H23 0.9500 . ?
C23 C24 1.381(8) . ?
C24 H24 0.9500 . ?
C24 C25 1.372(9) . ?
C25 H25 0.9500 . ?
C25 C26 1.368(9) . ?
C26 H26 0.9500 . ?
C26 C27 1.377(7) . ?
C27 H27 0.9500 . ?
C28 C29 1.387(7) . ?
C28 C33 1.378(6) . ?
C29 H29 0.9500 . ?
C29 C30 1.393(8) . ?
C30 H30 0.9500 . ?
C30 C31 1.383(10) . ?
C31 H31 0.9500 . ?
C31 C32 1.366(10) . ?
C32 H32 0.9500 . ?
C32 C33 1.387(7) . ?
C33 H33 0.9500 . ?
C34 H34A 0.9900 . ?
C34 H34B 0.9900 . ?
C34 C35 1.523(6) 3_566 ?
C34 N4 1.467(6) . ?
C35 C34 1.523(6) 3_566 ?
C35 H35A 0.9900 . ?
C35 H35B 0.9900 . ?
C35 N4 1.456(5) . ?
C37A H37A 0.9500 . ?
C37A C36A 1.3900 . ?
C37A C38A 1.3900 . ?
C36A C41A 1.3900 . ?
C36A P1 1.771(7) . ?
C41A H41A 0.9500 . ?
C41A C40A 1.3900 . ?
C40A H40A 0.9500 . ?
C40A C39A 1.3900 . ?
C39A H39A 0.9500 . ?
C39A C38A 1.3900 . ?
C38A H38A 0.9500 . ?
C42 C43 1.373(7) . ?
C42 C47 1.368(7) . ?
C42 P1 1.777(4) . ?
C43 H43 0.9500 . ?
C43 C44 1.384(8) . ?
C44 H44 0.9500 . ?
C44 C45 1.421(11) . ?
C45 H45 0.9500 . ?
C45 C46 1.294(10) . ?
C46 H46 0.9500 . ?
C46 C47 1.397(8) . ?
C47 H47 0.9500 . ?
Dy1 Dy1 3.9024(4) 3_666 ?
Dy1 N1 2.459(3) . ?
Dy1 N3 2.535(3) 3_666 ?
Dy1 O1 2.337(2) 3_666 ?
Dy1 O1 2.321(2) . ?
Dy1 O2 2.187(2) . ?
Dy1 O3 2.303(2) . ?
Dy1 Cl1 2.6274(10) . ?
N1 N2 1.411(4) . ?
N2 H2A 0.8800 . ?
N3 Dy1 2.535(3) 3_666 ?
N4 P1 1.640(3) . ?
O1 Dy1 2.337(2) 3_666 ?
O3 P1 1.496(3) . ?
P1 C36 1.806(6) . ?
C37 H37 0.9500 . ?
C37 C38 1.390(12) . ?
C37 C36 1.384(10) . ?
C38 H38 0.9500 . ?
C38 C39 1.382(12) . ?
C39 H39 0.9500 . ?
C39 C40 1.366(11) . ?
C40 H40 0.9500 . ?
C40 C41 1.381(11) . ?
C41 H41 0.9500 . ?
C41 C36 1.401(10) . ?

loop_
_geom_torsion_atom_site_label_1
_geom_torsion_atom_site_label_2
_geom_torsion_atom_site_label_3
_geom_torsion_atom_site_label_4
_geom_torsion
_geom_torsion_site_symmetry_1
_geom_torsion_site_symmetry_2
_geom_torsion_site_symmetry_3
_geom_torsion_site_symmetry_4
_geom_torsion_publ_flag
C1 C2 C3 C4 -3.4(6) . . . . ?
C2 C1 N3 C5 0.3(5) . . . . ?
C2 C1 N3 Dy1 -168.4(3) . . . 3_666 ?
C2 C3 C4 C5 2.5(7) . . . . ?
C3 C4 C5 C6 179.5(4) . . . . ?
C3 C4 C5 N3 -0.1(6) . . . . ?
C4 C5 C6 N2 7.0(6) . . . . ?
C4 C5 C6 O1 -173.3(4) . . . . ?
C4 C5 N3 C1 -1.3(5) . . . . ?
C4 C5 N3 Dy1 168.3(3) . . . 3_666 ?
C5 C6 N2 N1 179.6(3) . . . . ?
C5 C6 O1 Dy1 170.9(2) . . . . ?
C5 C6 O1 Dy1 2.7(4) . . . 3_666 ?
C6 C5 N3 C1 179.0(3) . . . . ?
C6 C5 N3 Dy1 -11.3(4) . . . 3_666 ?
C7 C8 C9 C10 175.1(4) . . . . ?
C7 C8 C13 C12 -176.9(4) . . . . ?
C7 C8 C13 O2 4.4(6) . . . . ?
C7 N1 N2 C6 -176.2(3) . . . . ?
C8 C7 N1 Dy1 -8.3(6) . . . . ?
C8 C7 N1 N2 177.3(4) . . . . ?
C8 C9 C10 C11 2.9(6) . . . . ?
C8 C9 C10 C14 -179.1(4) . . . . ?
C8 C13 O2 Dy1 -10.4(6) . . . . ?
C9 C8 C13 C12 2.2(6) . . . . ?
C9 C8 C13 O2 -176.4(4) . . . . ?
C9 C10 C11 C12 0.0(7) . . . . ?
C9 C10 C14 C15 -62.0(5) . . . . ?
C9 C10 C14 C21 118.9(5) . . . . ?
C10 C11 C12 C13 -1.8(7) . . . . ?
C10 C14 C15 C16 -53.0(5) . . . . ?
C10 C14 C15 C20 122.5(4) . . . . ?
C10 C14 C21 C22 -3.2(7) . . . . ?
C10 C14 C21 C28 175.9(4) . . . . ?
C11 C10 C14 C15 115.8(5) . . . . ?
C11 C10 C14 C21 -63.3(6) . . . . ?
C11 C12 C13 C8 0.6(6) . . . . ?
C11 C12 C13 O2 179.3(4) . . . . ?
C12 C13 O2 Dy1 171.0(3) . . . . ?
C13 C8 C9 C10 -4.1(6) . . . . ?
C14 C10 C11 C12 -177.8(4) . . . . ?
C14 C15 C16 C17 179.4(4) . . . . ?
C14 C15 C20 C19 -177.5(4) . . . . ?
C14 C21 C22 C23 -47.2(7) . . . . ?
C14 C21 C22 C27 134.4(5) . . . . ?
C14 C21 C28 C29 110.8(5) . . . . ?
C14 C21 C28 C33 -69.1(6) . . . . ?
C15 C14 C21 C22 177.7(4) . . . . ?
C15 C14 C21 C28 -3.2(6) . . . . ?
C15 C16 C17 C18 -3.5(9) . . . . ?
C16 C15 C20 C19 -1.9(7) . . . . ?
C16 C17 C18 C19 1.6(9) . . . . ?
C17 C18 C19 C20 0.1(9) . . . . ?
C18 C19 C20 C15 0.1(8) . . . . ?
C20 C15 C16 C17 3.6(7) . . . . ?
C21 C14 C15 C16 126.1(5) . . . . ?
C21 C14 C15 C20 -58.4(6) . . . . ?
C21 C22 C23 C24 -178.6(5) . . . . ?
C21 C22 C27 C26 -179.7(5) . . . . ?
C21 C28 C29 C30 -178.4(5) . . . . ?
C21 C28 C33 C32 -179.6(4) . . . . ?
C22 C21 C28 C29 -70.1(6) . . . . ?
C22 C21 C28 C33 110.1(5) . . . . ?
C22 C23 C24 C25 -1.6(10) . . . . ?
C23 C22 C27 C26 1.8(7) . . . . ?
C23 C24 C25 C26 1.9(11) . . . . ?
C24 C25 C26 C27 -0.3(11) . . . . ?
C25 C26 C27 C22 -1.6(9) . . . . ?
C27 C22 C23 C24 -0.2(8) . . . . ?
C28 C21 C22 C23 133.6(5) . . . . ?
C28 C21 C22 C27 -44.7(6) . . . . ?
C28 C29 C30 C31 -2.5(9) . . . . ?
C29 C28 C33 C32 0.5(7) . . . . ?
C29 C30 C31 C32 1.4(10) . . . . ?
C30 C31 C32 C33 0.6(9) . . . . ?
C31 C32 C33 C28 -1.6(8) . . . . ?
C33 C28 C29 C30 1.5(8) . . . . ?
C34 C35 N4 C34 57.5(6) 3_566 . . . ?
C34 C35 N4 P1 -141.1(4) 3_566 . . . ?
C34 N4 P1 C36A -66.8(7) . . . . ?
C34 N4 P1 C42 175.0(4) . . . . ?
C34 N4 P1 O3 53.2(4) . . . . ?
C34 N4 P1 C36 -68.6(6) . . . . ?
C35 C34 N4 C35 -58.0(6) 3_566 . . . ?
C35 C34 N4 P1 138.6(3) 3_566 . . . ?
C35 N4 P1 C36A 132.6(8) . . . . ?
C35 N4 P1 C42 14.4(4) . . . . ?
C35 N4 P1 O3 -107.3(4) . . . . ?
C35 N4 P1 C36 130.8(6) . . . . ?
C37A C36A C41A C40A 0.0 . . . . ?
C37A C36A P1 C42 80.7(9) . . . . ?
C37A C36A P1 N4 -31.8(10) . . . . ?
C37A C36A P1 O3 -155.6(7) . . . . ?
C36A C37A C38A C39A 0.0 . . . . ?
C36A C41A C40A C39A 0.0 . . . . ?
C41A C36A P1 C42 -113.4(8) . . . . ?
C41A C36A P1 N4 134.0(8) . . . . ?
C41A C36A P1 O3 10.2(11) . . . . ?
C41A C40A C39A C38A 0.0 . . . . ?
C40A C39A C38A C37A 0.0 . . . . ?
C38A C37A C36A C41A 0.0 . . . . ?
C38A C37A C36A P1 165.6(15) . . . . ?
C42 C43 C44 C45 -1.9(11) . . . . ?
C42 P1 C36 C37 73.0(10) . . . . ?
C42 P1 C36 C41 -102.4(10) . . . . ?
C43 C42 C47 C46 2.8(9) . . . . ?
C43 C42 P1 C36A 161.2(7) . . . . ?
C43 C42 P1 N4 -88.4(4) . . . . ?
C43 C42 P1 O3 37.2(4) . . . . ?
C43 C42 P1 C36 158.9(6) . . . . ?
C43 C44 C45 C46 6.1(12) . . . . ?
C44 C45 C46 C47 -5.8(12) . . . . ?
C45 C46 C47 C42 1.3(10) . . . . ?
C47 C42 C43 C44 -2.3(9) . . . . ?
C47 C42 P1 C36A -17.0(8) . . . . ?
C47 C42 P1 N4 93.3(5) . . . . ?
C47 C42 P1 O3 -141.0(4) . . . . ?
C47 C42 P1 C36 -19.4(6) . . . . ?
Dy1 N1 N2 C6 8.7(4) . . . . ?
Dy1 O3 P1 C36A -86.5(9) . . . . ?
Dy1 O3 P1 C42 39.0(5) . . . . ?
Dy1 O3 P1 N4 158.4(4) . . . . ?
Dy1 O3 P1 C36 -82.7(7) . . . . ?
N1 C7 C8 C9 -174.8(4) . . . . ?
N1 C7 C8 C13 4.4(7) . . . . ?
N2 C6 O1 Dy1 -9.5(5) . . . . ?
N2 C6 O1 Dy1 -177.7(3) . . . 3_666 ?
N3 C1 C2 C3 2.0(6) . . . . ?
N3 C5 C6 N2 -173.3(3) . . . . ?
N3 C5 C6 O1 6.3(5) . . . . ?
N4 P1 C36 C37 -40.1(11) . . . . ?
N4 P1 C36 C41 144.6(9) . . . . ?
O1 C6 N2 N1 0.0(5) . . . . ?
O3 P1 C36 C37 -165.6(9) . . . . ?
O3 P1 C36 C41 19.1(11) . . . . ?
P1 C36A C41A C40A -165.9(15) . . . . ?
P1 C42 C43 C44 179.3(5) . . . . ?
P1 C42 C47 C46 -179.0(5) . . . . ?
C37 C38 C39 C40 2.0(18) . . . . ?
C38 C37 C36 P1 -174.2(12) . . . . ?
C38 C37 C36 C41 1.3(16) . . . . ?
C38 C39 C40 C41 0.5(17) . . . . ?
C39 C40 C41 C36 -2.2(16) . . . . ?
C40 C41 C36 P1 176.7(11) . . . . ?
C40 C41 C36 C37 1.3(15) . . . . ?
C36 C37 C38 C39 -3.0(18) . . . . ?
